data_7016905
loop_
_publ_author_name
'Czerwinski, Curtis J.'
'Guzei, Ilia A.'
'Riggle, Kevin M.'
'Schroeder, Jason R.'
'Spencer, Lara C.'

_publ_section_title
;
 Haptotropic rearrangement in tricarbonylchromium complexes of
 2-aminobiphenyl and 4-aminobiphenyl.
;
_journal_issue 37
_journal_name_full 'Dalton transactions (Cambridge, England : 2003)'
_journal_page_first 9439
_journal_page_last 9446
_journal_paper_doi 10.1039/c1dt10994d
_journal_volume 40
_journal_year 2011
_chemical_formula_moiety 'C15 H11 Cr N O3'
_chemical_formula_sum 'C15 H11 Cr N O3'
_chemical_formula_weight 305.25
_space_group_IT_number 14
_symmetry_cell_setting monoclinic
_symmetry_Int_Tables_number 14
_symmetry_space_group_name_Hall '-P 2ybc'
_symmetry_space_group_name_H-M 'P 1 21/c 1'
_atom_sites_solution_hydrogens geom
_atom_sites_solution_primary direct
_atom_sites_solution_secondary difmap
_cell_angle_alpha 90.00
_cell_angle_beta 118.175(2)
_cell_angle_gamma 90.00
_cell_formula_units_Z 4
_cell_length_a 7.2106(9)
_cell_length_b 28.140(3)
_cell_length_c 7.1535(8)
_cell_measurement_reflns_used 7505
_cell_measurement_temperature 100(2)
_cell_measurement_theta_max 26.47
_cell_measurement_theta_min 2.90
_cell_volume 1279.5(3)
_computing_cell_refinement 'SAINT Ver. 7.24A (Bruker-AXS, 2007)'
_computing_data_collection 'SMART Ver. 5.622 (Bruker-AXS, 2000)'
_computing_data_reduction 'SAINT Ver. 7.24A'
_computing_molecular_graphics SHELXTL
_computing_publication_material SHELXTL
_computing_structure_refinement SHELXTL
_computing_structure_solution 'SHELXTL (Sheldrick, 2008)'
_diffrn_ambient_temperature 100(2)
_diffrn_measured_fraction_theta_full 0.993
_diffrn_measured_fraction_theta_max 0.993
_diffrn_measurement_device_type 'Bruker CCD-1000 area detector'
_diffrn_measurement_method '0.30\\% \\w and 0.4 \\% \\f scans'
_diffrn_radiation_monochromator graphite
_diffrn_radiation_source 'fine-focus sealed tube'
_diffrn_radiation_type 'Mo K\a'
_diffrn_radiation_wavelength 0.71073
_diffrn_reflns_av_R_equivalents 0.0254
_diffrn_reflns_av_sigmaI/netI 0.0207
_diffrn_reflns_limit_h_max 8
_diffrn_reflns_limit_h_min -9
_diffrn_reflns_limit_k_max 34
_diffrn_reflns_limit_k_min -35
_diffrn_reflns_limit_l_max 8
_diffrn_reflns_limit_l_min -8
_diffrn_reflns_number 10331
_diffrn_reflns_theta_full 26.47
_diffrn_reflns_theta_max 26.47
_diffrn_reflns_theta_min 2.90
_exptl_absorpt_coefficient_mu 0.899
_exptl_absorpt_correction_T_max 0.8406
_exptl_absorpt_correction_T_min 0.7320
_exptl_absorpt_correction_type multi-scan
_exptl_absorpt_process_details
;
SADABS (Bruker-AXS, 2007)
;
_exptl_crystal_colour yellow
_exptl_crystal_density_diffrn 1.585
_exptl_crystal_density_method 'not measured'
_exptl_crystal_description block
_exptl_crystal_F_000 624
_exptl_crystal_size_max 0.37
_exptl_crystal_size_mid 0.36
_exptl_crystal_size_min 0.20
_refine_diff_density_max 0.410
_refine_diff_density_min -0.307
_refine_diff_density_rms 0.061
_refine_ls_extinction_method none
_refine_ls_goodness_of_fit_ref 1.060
_refine_ls_hydrogen_treatment mixed
_refine_ls_matrix_type full
_refine_ls_number_parameters 187
_refine_ls_number_reflns 2615
_refine_ls_number_restraints 0
_refine_ls_restrained_S_all 1.060
_refine_ls_R_factor_all 0.0304
_refine_ls_R_factor_gt 0.0292
_refine_ls_shift/su_max 0.001
_refine_ls_shift/su_mean 0.000
_refine_ls_structure_factor_coef Fsqd
_refine_ls_weighting_details
;
calc w=1/[\\s\^2\^(Fo\^2\^)+(0.0439P)\^2\^+0.9379P]
where P=(Fo\^2\^+2Fc\^2\^)/3
;
_refine_ls_weighting_scheme calc
_refine_ls_wR_factor_gt 0.0804
_refine_ls_wR_factor_ref 0.0813
_reflns_number_gt 2511
_reflns_number_total 2615
_reflns_threshold_expression I>2\\s(I)
_cod_data_source_file c1dt10994d.txt
_cod_data_source_block cze002
_cod_original_sg_symbol_Hall '-P 2ybc '
_cod_original_sg_symbol_H-M 'P 1 21/c 1 '
_cod_database_code 7016905

loop_
_symmetry_equiv_pos_as_xyz
'x, y, z'
'-x, y+1/2, -z+1/2'
'-x, -y, -z'
'x, -y-1/2, z-1/2'

loop_
_atom_site_label
_atom_site_type_symbol
_atom_site_fract_x
_atom_site_fract_y
_atom_site_fract_z
_atom_site_U_iso_or_equiv
_atom_site_adp_type
_atom_site_occupancy
_atom_site_symmetry_multiplicity
_atom_site_calc_flag
_atom_site_refinement_flags
Cr1 Cr 0.75861(4) 0.086012(9) 0.87185(4) 0.01375(10) Uani 1 1 d .
O1 O 0.5216(2) 0.13285(5) 1.0708(2) 0.0257(3) Uani 1 1 d .
O2 O 0.4890(3) -0.00114(5) 0.7780(2) 0.0384(4) Uani 1 1 d .
O3 O 1.0483(2) 0.04408(5) 1.2969(2) 0.0288(3) Uani 1 1 d .
N1 N 0.5922(3) 0.22941(6) 0.4006(3) 0.0216(3) Uani 1 1 d .
H1A H 0.675(4) 0.2104(8) 0.403(4) 0.026 Uiso 1 1 d .
H1B H 0.560(4) 0.2475(9) 0.300(4) 0.026 Uiso 1 1 d .
C1 C 0.6365(2) 0.13884(5) 0.6084(2) 0.0145(3) Uani 1 1 d .
C2 C 0.6512(3) 0.09404(6) 0.5287(3) 0.0164(3) Uani 1 1 d .
H2 H 0.5306 0.0808 0.4126 0.020 Uiso 1 1 calc R
C3 C 0.8432(3) 0.06838(6) 0.6192(3) 0.0191(3) Uani 1 1 d .
H3 H 0.8512 0.0384 0.5622 0.023 Uiso 1 1 calc R
C4 C 1.0209(3) 0.08722(6) 0.7927(3) 0.0202(4) Uani 1 1 d .
H4 H 1.1491 0.0699 0.8543 0.024 Uiso 1 1 calc R
C5 C 1.0098(3) 0.13208(6) 0.8764(3) 0.0183(3) Uani 1 1 d .
H5 H 1.1306 0.1450 0.9934 0.022 Uiso 1 1 calc R
C6 C 0.8195(2) 0.15751(6) 0.7857(2) 0.0157(3) Uani 1 1 d .
H6 H 0.8123 0.1875 0.8429 0.019 Uiso 1 1 calc R
C7 C 0.4332(2) 0.16540(6) 0.5090(2) 0.0149(3) Uani 1 1 d .
C8 C 0.4169(3) 0.20885(6) 0.4042(2) 0.0164(3) Uani 1 1 d .
C9 C 0.2226(3) 0.23223(6) 0.3066(3) 0.0195(3) Uani 1 1 d .
H9 H 0.2116 0.2622 0.2408 0.023 Uiso 1 1 calc R
C10 C 0.0466(3) 0.21231(6) 0.3046(3) 0.0201(3) Uani 1 1 d .
H10 H -0.0847 0.2284 0.2351 0.024 Uiso 1 1 calc R
C11 C 0.0601(3) 0.16894(6) 0.4036(3) 0.0192(3) Uani 1 1 d .
H11 H -0.0612 0.1551 0.4012 0.023 Uiso 1 1 calc R
C12 C 0.2537(3) 0.14620(6) 0.5060(2) 0.0169(3) Uani 1 1 d .
H12 H 0.2640 0.1168 0.5758 0.020 Uiso 1 1 calc R
C13 C 0.6119(3) 0.11411(6) 0.9946(3) 0.0177(3) Uani 1 1 d .
C14 C 0.5925(3) 0.03246(6) 0.8143(3) 0.0236(4) Uani 1 1 d .
C15 C 0.9376(3) 0.06011(6) 1.1335(3) 0.0196(3) Uani 1 1 d .

loop_
_atom_site_aniso_label
_atom_site_aniso_U_11
_atom_site_aniso_U_22
_atom_site_aniso_U_33
_atom_site_aniso_U_23
_atom_site_aniso_U_13
_atom_site_aniso_U_12
Cr1 0.01652(16) 0.01266(16) 0.01189(16) 0.00068(8) 0.00657(12) 0.00027(9)
O1 0.0219(6) 0.0373(7) 0.0196(6) -0.0010(5) 0.0111(5) 0.0050(5)
O2 0.0597(10) 0.0304(8) 0.0312(8) -0.0097(6) 0.0264(7) -0.0250(7)
O3 0.0373(8) 0.0232(6) 0.0191(6) 0.0050(5) 0.0078(6) 0.0085(6)
N1 0.0219(8) 0.0177(7) 0.0230(8) 0.0067(6) 0.0087(6) -0.0004(6)
C1 0.0177(8) 0.0141(7) 0.0128(7) 0.0022(6) 0.0081(6) -0.0006(6)
C2 0.0202(8) 0.0165(8) 0.0131(8) 0.0006(6) 0.0082(6) -0.0010(6)
C3 0.0280(9) 0.0167(8) 0.0177(8) 0.0026(6) 0.0149(7) 0.0045(6)
C4 0.0202(9) 0.0219(9) 0.0214(9) 0.0064(6) 0.0123(7) 0.0064(6)
C5 0.0162(8) 0.0209(8) 0.0172(8) 0.0030(6) 0.0073(6) -0.0010(6)
C6 0.0176(8) 0.0142(7) 0.0157(8) 0.0013(6) 0.0082(6) -0.0005(6)
C7 0.0176(8) 0.0142(7) 0.0106(7) -0.0011(6) 0.0047(6) 0.0010(6)
C8 0.0202(8) 0.0156(8) 0.0114(7) -0.0023(6) 0.0059(6) -0.0017(6)
C9 0.0261(9) 0.0169(8) 0.0128(7) 0.0021(6) 0.0068(7) 0.0033(6)
C10 0.0191(8) 0.0252(9) 0.0123(7) -0.0009(6) 0.0044(6) 0.0061(7)
C11 0.0166(8) 0.0244(9) 0.0152(8) -0.0030(6) 0.0064(6) -0.0010(6)
C12 0.0194(8) 0.0172(8) 0.0129(7) -0.0007(6) 0.0066(6) -0.0006(6)
C13 0.0169(8) 0.0200(8) 0.0120(7) 0.0032(6) 0.0035(6) -0.0006(6)
C14 0.0331(10) 0.0237(9) 0.0153(8) -0.0021(7) 0.0125(7) -0.0042(7)
C15 0.0243(8) 0.0155(8) 0.0196(8) 0.0000(6) 0.0110(7) 0.0027(6)

loop_
_atom_type_symbol
_atom_type_description
_atom_type_scat_dispersion_real
_atom_type_scat_dispersion_imag
_atom_type_scat_source
C C 0.0033 0.0016 'International Tables Vol C Tables 4.2.6.8 and 6.1.1.4'
H H 0.0000 0.0000 'International Tables Vol C Tables 4.2.6.8 and 6.1.1.4'
N N 0.0061 0.0033 'International Tables Vol C Tables 4.2.6.8 and 6.1.1.4'
O O 0.0106 0.0060 'International Tables Vol C Tables 4.2.6.8 and 6.1.1.4'
Cr Cr 0.3209 0.6236 'International Tables Vol C Tables 4.2.6.8 and 6.1.1.4'

loop_
_geom_angle_atom_site_label_1
_geom_angle_atom_site_label_2
_geom_angle_atom_site_label_3
_geom_angle
_geom_angle_publ_flag
C13 Cr1 C14 89.92(8) yes
C13 Cr1 C15 88.29(7) yes
C14 Cr1 C15 88.46(8) yes
C13 Cr1 C6 88.66(7) yes
C14 Cr1 C6 151.03(7) yes
C15 Cr1 C6 120.40(7) yes
C13 Cr1 C2 120.44(7) yes
C14 Cr1 C2 89.16(7) yes
C15 Cr1 C2 151.16(7) yes
C6 Cr1 C2 66.94(6) yes
C13 Cr1 C5 113.05(7) yes
C14 Cr1 C5 157.02(7) yes
C15 Cr1 C5 92.34(7) yes
C6 Cr1 C5 37.05(6) yes
C2 Cr1 C5 79.15(6) yes
C13 Cr1 C4 150.10(7) yes
C14 Cr1 C4 119.83(7) yes
C15 Cr1 C4 89.58(7) yes
C6 Cr1 C4 66.95(6) yes
C2 Cr1 C4 66.95(6) yes
C5 Cr1 C4 37.26(6) yes
C13 Cr1 C3 157.63(7) yes
C14 Cr1 C3 91.98(7) yes
C15 Cr1 C3 114.04(7) yes
C6 Cr1 C3 78.99(6) yes
C2 Cr1 C3 37.35(6) yes
C5 Cr1 C3 66.77(6) yes
C4 Cr1 C3 36.82(7) yes
C13 Cr1 C1 91.75(7) yes
C14 Cr1 C1 113.58(7) yes
C15 Cr1 C1 157.95(7) yes
C6 Cr1 C1 37.59(6) yes
C2 Cr1 C1 36.98(6) yes
C5 Cr1 C1 67.41(6) yes
C4 Cr1 C1 79.49(6) yes
C3 Cr1 C1 67.12(6) yes
C8 N1 H1A 113.4(17) ?
C8 N1 H1B 112.7(16) ?
H1A N1 H1B 110(2) ?
C2 C1 C6 118.30(15) ?
C2 C1 C7 120.00(14) ?
C6 C1 C7 121.70(14) ?
C2 C1 Cr1 70.72(9) ?
C6 C1 Cr1 70.40(9) ?
C7 C1 Cr1 130.02(11) ?
C1 C2 C3 120.98(15) ?
C1 C2 Cr1 72.30(9) ?
C3 C2 Cr1 71.70(9) ?
C1 C2 H2 119.5 ?
C3 C2 H2 119.5 ?
Cr1 C2 H2 128.8 ?
C4 C3 C2 119.96(15) ?
C4 C3 Cr1 71.46(10) ?
C2 C3 Cr1 70.94(9) ?
C4 C3 H3 120.0 ?
C2 C3 H3 120.0 ?
Cr1 C3 H3 130.1 ?
C3 C4 C5 120.11(15) ?
C3 C4 Cr1 71.72(10) ?
C5 C4 Cr1 71.36(10) ?
C3 C4 H4 119.9 ?
C5 C4 H4 119.9 ?
Cr1 C4 H4 129.4 ?
C6 C5 C4 119.77(15) ?
C6 C5 Cr1 71.21(9) ?
C4 C5 Cr1 71.39(10) ?
C6 C5 H5 120.1 ?
C4 C5 H5 120.1 ?
Cr1 C5 H5 129.7 ?
C5 C6 C1 120.87(15) ?
C5 C6 Cr1 71.74(9) ?
C1 C6 Cr1 72.01(9) ?
C5 C6 H6 119.6 ?
C1 C6 H6 119.6 ?
Cr1 C6 H6 129.1 ?
C12 C7 C8 118.97(15) ?
C12 C7 C1 120.63(14) ?
C8 C7 C1 120.27(14) ?
C9 C8 N1 119.71(15) ?
C9 C8 C7 119.07(15) ?
N1 C8 C7 121.20(15) ?
C10 C9 C8 120.83(15) ?
C10 C9 H9 119.6 ?
C8 C9 H9 119.6 ?
C9 C10 C11 120.51(15) ?
C9 C10 H10 119.7 ?
C11 C10 H10 119.7 ?
C12 C11 C10 118.94(16) ?
C12 C11 H11 120.5 ?
C10 C11 H11 120.5 ?
C11 C12 C7 121.63(15) ?
C11 C12 H12 119.2 ?
C7 C12 H12 119.2 ?
O1 C13 Cr1 178.24(15) ?
O2 C14 Cr1 179.77(18) ?
O3 C15 Cr1 179.60(18) ?

loop_
_geom_bond_atom_site_label_1
_geom_bond_atom_site_label_2
_geom_bond_distance
_geom_bond_publ_flag
Cr1 C13 1.8422(18) yes
Cr1 C14 1.8463(18) yes
Cr1 C15 1.8488(18) yes
Cr1 C6 2.2084(16) yes
Cr1 C2 2.2091(16) yes
Cr1 C5 2.2152(17) yes
Cr1 C4 2.2156(18) yes
Cr1 C3 2.2190(16) yes
Cr1 C1 2.2295(15) yes
O1 C13 1.155(2) ?
O2 C14 1.156(2) ?
O3 C15 1.152(2) ?
N1 C8 1.402(2) ?
N1 H1A 0.80(2) ?
N1 H1B 0.82(3) ?
C1 C2 1.408(2) ?
C1 C6 1.430(2) ?
C1 C7 1.493(2) ?
C2 C3 1.418(2) ?
C2 H2 0.9500 ?
C3 C4 1.400(3) ?
C3 H3 0.9500 ?
C4 C5 1.415(2) ?
C4 H4 0.9500 ?
C5 C6 1.406(2) ?
C5 H5 0.9500 ?
C6 H6 0.9500 ?
C7 C12 1.393(2) ?
C7 C8 1.410(2) ?
C8 C9 1.400(2) ?
C9 C10 1.381(3) ?
C9 H9 0.9500 ?
C10 C11 1.391(2) ?
C10 H10 0.9500 ?
C11 C12 1.389(2) ?
C11 H11 0.9500 ?
C12 H12 0.9500 ?

loop_
_geom_torsion_atom_site_label_1
_geom_torsion_atom_site_label_2
_geom_torsion_atom_site_label_3
_geom_torsion_atom_site_label_4
_geom_torsion
C13 Cr1 C1 C2 -143.35(10)
C14 Cr1 C1 C2 -52.67(12)
C15 Cr1 C1 C2 126.89(18)
C6 Cr1 C1 C2 131.12(14)
C5 Cr1 C1 C2 102.34(11)
C4 Cr1 C1 C2 65.43(10)
C3 Cr1 C1 C2 29.09(10)
C13 Cr1 C1 C6 85.54(10)
C14 Cr1 C1 C6 176.21(10)
C15 Cr1 C1 C6 -4.2(2)
C2 Cr1 C1 C6 -131.12(14)
C5 Cr1 C1 C6 -28.77(9)
C4 Cr1 C1 C6 -65.68(10)
C3 Cr1 C1 C6 -102.03(10)
C13 Cr1 C1 C7 -29.90(15)
C14 Cr1 C1 C7 60.78(16)
C15 Cr1 C1 C7 -119.65(19)
C6 Cr1 C1 C7 -115.43(18)
C2 Cr1 C1 C7 113.45(18)
C5 Cr1 C1 C7 -144.20(16)
C4 Cr1 C1 C7 178.89(15)
C3 Cr1 C1 C7 142.54(16)
C6 C1 C2 C3 -1.1(2)
C7 C1 C2 C3 179.38(15)
Cr1 C1 C2 C3 -54.83(14)
C6 C1 C2 Cr1 53.71(13)
C7 C1 C2 Cr1 -125.78(14)
C13 Cr1 C2 C1 43.80(12)
C14 Cr1 C2 C1 133.21(11)
C15 Cr1 C2 C1 -141.50(14)
C6 Cr1 C2 C1 -29.97(9)
C5 Cr1 C2 C1 -66.68(10)
C4 Cr1 C2 C1 -103.63(10)
C3 Cr1 C2 C1 -132.42(15)
C13 Cr1 C2 C3 176.22(10)
C14 Cr1 C2 C3 -94.37(11)
C15 Cr1 C2 C3 -9.08(19)
C6 Cr1 C2 C3 102.46(11)
C5 Cr1 C2 C3 65.74(10)
C4 Cr1 C2 C3 28.79(10)
C1 Cr1 C2 C3 132.42(15)
C1 C2 C3 C4 1.1(2)
Cr1 C2 C3 C4 -54.02(14)
C1 C2 C3 Cr1 55.11(14)
C13 Cr1 C3 C4 123.72(18)
C14 Cr1 C3 C4 -141.67(11)
C15 Cr1 C3 C4 -52.47(12)
C6 Cr1 C3 C4 66.07(10)
C2 Cr1 C3 C4 132.31(15)
C5 Cr1 C3 C4 29.32(9)
C1 Cr1 C3 C4 103.50(11)
C13 Cr1 C3 C2 -8.6(2)
C14 Cr1 C3 C2 86.02(11)
C15 Cr1 C3 C2 175.22(10)
C6 Cr1 C3 C2 -66.24(10)
C5 Cr1 C3 C2 -102.99(11)
C4 Cr1 C3 C2 -132.31(15)
C1 Cr1 C3 C2 -28.81(9)
C2 C3 C4 C5 -0.7(2)
Cr1 C3 C4 C5 -54.50(14)
C2 C3 C4 Cr1 53.78(14)
C13 Cr1 C4 C3 -140.57(13)
C14 Cr1 C4 C3 45.60(12)
C15 Cr1 C4 C3 133.59(11)
C6 Cr1 C4 C3 -102.83(11)
C2 Cr1 C4 C3 -29.18(9)
C5 Cr1 C4 C3 -131.99(14)
C1 Cr1 C4 C3 -65.66(10)
C13 Cr1 C4 C5 -8.58(18)
C14 Cr1 C4 C5 177.59(10)
C15 Cr1 C4 C5 -94.42(11)
C6 Cr1 C4 C5 29.16(9)
C2 Cr1 C4 C5 102.80(11)
C3 Cr1 C4 C5 131.99(14)
C1 Cr1 C4 C5 66.33(10)
C3 C4 C5 C6 0.4(2)
Cr1 C4 C5 C6 -54.25(14)
C3 C4 C5 Cr1 54.67(14)
C13 Cr1 C5 C6 -52.72(11)
C14 Cr1 C5 C6 126.56(18)
C15 Cr1 C5 C6 -141.85(10)
C2 Cr1 C5 C6 65.91(10)
C4 Cr1 C5 C6 131.92(14)
C3 Cr1 C5 C6 102.92(11)
C1 Cr1 C5 C6 29.16(9)
C13 Cr1 C5 C4 175.36(10)
C14 Cr1 C5 C4 -5.4(2)
C15 Cr1 C5 C4 86.23(11)
C6 Cr1 C5 C4 -131.92(14)
C2 Cr1 C5 C4 -66.01(10)
C3 Cr1 C5 C4 -29.00(10)
C1 Cr1 C5 C4 -102.75(11)
C4 C5 C6 C1 -0.5(2)
Cr1 C5 C6 C1 -54.81(13)
C4 C5 C6 Cr1 54.33(14)
C2 C1 C6 C5 0.8(2)
C7 C1 C6 C5 -179.69(14)
Cr1 C1 C6 C5 54.69(14)
C2 C1 C6 Cr1 -53.87(13)
C7 C1 C6 Cr1 125.62(14)
C13 Cr1 C6 C5 132.92(10)
C14 Cr1 C6 C5 -139.65(15)
C15 Cr1 C6 C5 45.69(12)
C2 Cr1 C6 C5 -102.97(11)
C4 Cr1 C6 C5 -29.31(10)
C3 Cr1 C6 C5 -65.84(10)
C1 Cr1 C6 C5 -132.48(14)
C13 Cr1 C6 C1 -94.60(10)
C14 Cr1 C6 C1 -7.18(19)
C15 Cr1 C6 C1 178.16(10)
C2 Cr1 C6 C1 29.51(9)
C5 Cr1 C6 C1 132.48(14)
C4 Cr1 C6 C1 103.16(10)
C3 Cr1 C6 C1 66.63(10)
C2 C1 C7 C12 60.9(2)
C6 C1 C7 C12 -118.53(17)
Cr1 C1 C7 C12 -28.3(2)
C2 C1 C7 C8 -114.74(17)
C6 C1 C7 C8 65.8(2)
Cr1 C1 C7 C8 156.01(12)
C12 C7 C8 C9 2.2(2)
C1 C7 C8 C9 177.94(14)
C12 C7 C8 N1 -179.32(15)
C1 C7 C8 N1 -3.6(2)
N1 C8 C9 C10 178.83(16)
C7 C8 C9 C10 -2.7(2)
C8 C9 C10 C11 1.3(2)
C9 C10 C11 C12 0.6(2)
C10 C11 C12 C7 -1.0(2)
C8 C7 C12 C11 -0.4(2)
C1 C7 C12 C11 -176.13(14)
